data_4313044
loop_
_publ_author_name
'Michael J. Goldcamp'
'Sara E. Edison'
'Leah N. Squires'
'Dell T. Rosa'
'Neil K. Vowels'
'Nathan L. Coker'
'Jeanette A. Krause Bauer'
'Michael J. Baldwin'

_publ_contact_author_address
;     Department of Chemistry
      University of Cincinnati
      Cincinnati, OH 45221-0172 USA
;
_publ_contact_author_email jeanette.krause@uc.edu
_publ_contact_author_fax '513 556 9239'
_publ_contact_author_name 'Dr. Jeanette A. Krause Bauer'
_publ_contact_author_phone '513 556 9226'
_publ_section_title
;
 Structural and Spectroscopic Studies of Nickel(II) Complexes with a
 Library of Bis(oxime)amine-Containing Ligands
;
_journal_name_full 'Inorganic Chemistry'
_journal_page_first 717
_journal_page_last 728
_journal_paper_doi 10.1021/ic025860q
_journal_volume 42
_journal_year 2003
_chemical_formula_sum 'C28 H58 Cl4 N6 Ni2 O4'
_chemical_formula_weight 802.02
_chemical_name_common '[Ni(OBOH~2~)Cl]~2~(\m-Cl)~2~'
_chemical_name_systematic
; 
 Nickel(II) (N-n-octyl-N,N-bis(1-propan-2-onyl oxime)amine) 
chloride 
;
_space_group_IT_number 15
_symmetry_cell_setting monoclinic
_symmetry_space_group_name_Hall '-C 2yc'
_symmetry_space_group_name_H-M 'C 1 2/c 1'
_atom_sites_solution_hydrogens mixed
_atom_sites_solution_primary direct
_atom_sites_solution_secondary difmap
_audit_creation_method SHELXL-97
_cell_angle_alpha 90.00
_cell_angle_beta 90.7150(10)
_cell_angle_gamma 90.00
_cell_formula_units_Z 4
_cell_length_a 23.8527(10)
_cell_length_b 14.0684(6)
_cell_length_c 11.7874(5)
_cell_measurement_reflns_used 5328
_cell_measurement_temperature 295(2)
_cell_measurement_theta_max 30.48
_cell_measurement_theta_min 2.40
_cell_volume 3955.2(3)
_computing_cell_refinement 'SMART v5.625'
_computing_data_collection 'SMART v5.625'
_computing_data_reduction 'SAINT v6.02A'
_computing_molecular_graphics 'SHELXTL v6.1'
_computing_publication_material 'SHELXTL v6.1'
_computing_structure_refinement 'SHELXTL v6.1'
_computing_structure_solution 'SHELXTL v6.1'
_diffrn_ambient_temperature 295(2)
_diffrn_measured_fraction_theta_full 0.999
_diffrn_measured_fraction_theta_max 0.999
_diffrn_measurement_device_type 'SMART 6000 Platform CCD'
_diffrn_measurement_method \wscans
_diffrn_radiation_monochromator graphite
_diffrn_radiation_source 'sealed tube'
_diffrn_radiation_type MoK\a
_diffrn_radiation_wavelength 0.71073
_diffrn_reflns_av_R_equivalents 0.0375
_diffrn_reflns_av_sigmaI/netI 0.0405
_diffrn_reflns_limit_h_max 31
_diffrn_reflns_limit_h_min -31
_diffrn_reflns_limit_k_max 18
_diffrn_reflns_limit_k_min -18
_diffrn_reflns_limit_l_max 15
_diffrn_reflns_limit_l_min -15
_diffrn_reflns_number 25260
_diffrn_reflns_theta_full 28.28
_diffrn_reflns_theta_max 28.28
_diffrn_reflns_theta_min 2.40
_exptl_absorpt_coefficient_mu 1.260
_exptl_absorpt_correction_T_max 0.8335
_exptl_absorpt_correction_T_min 0.6598
_exptl_absorpt_correction_type multi-scan
_exptl_absorpt_process_details 'SADABS, Sheldrick, 1996'
_exptl_crystal_colour green
_exptl_crystal_density_diffrn 1.347
_exptl_crystal_density_meas 0
_exptl_crystal_density_method 'not measured'
_exptl_crystal_description plate
_exptl_crystal_F_000 1696
_exptl_crystal_size_max 0.36
_exptl_crystal_size_mid 0.26
_exptl_crystal_size_min 0.15
_refine_diff_density_max 0.534
_refine_diff_density_min -0.331
_refine_diff_density_rms 0.062
_refine_ls_extinction_method none
_refine_ls_goodness_of_fit_ref 1.169
_refine_ls_hydrogen_treatment mixed
_refine_ls_matrix_type full
_refine_ls_number_parameters 193
_refine_ls_number_reflns 4913
_refine_ls_number_restraints 0
_refine_ls_restrained_S_all 1.169
_refine_ls_R_factor_all 0.0776
_refine_ls_R_factor_gt 0.0595
_refine_ls_shift/su_max 0.001
_refine_ls_shift/su_mean 0.000
_refine_ls_structure_factor_coef Fsqd
_refine_ls_weighting_details 'calc w=1/[\s^2^(Fo^2^)+(0.0391P)^2^+6.8945P] where P=(Fo^2^+2Fc^2^)/3'
_refine_ls_weighting_scheme calc
_refine_ls_wR_factor_gt 0.1205
_refine_ls_wR_factor_ref 0.1278
_reflns_number_gt 4012
_reflns_number_total 4913
_reflns_threshold_expression >2sigma(I)
_cod_data_source_file ic025860q_s2_05.cif
_cod_data_source_block 5
_cod_depositor_comments
;
The following automatic conversions were performed:

'_symmetry_cell_setting' value 'Monoclinic' changed to 'monoclinic'
according to the built-in table from CIF Core dictionary named
'cif_core.dic' version 2.4.1 from 2010-06-29.

Automatic conversion script
Id: cif_fix_values 1646 2011-03-28 12:23:43Z adriana 
;
_cod_original_sg_symbol_H-M 'C 2/c'
_cod_database_code 4313044

loop_
_symmetry_equiv_pos_as_xyz
'x, y, z'
'-x, y, -z+1/2'
'x+1/2, y+1/2, z'
'-x+1/2, y+1/2, -z+1/2'
'-x, -y, -z'
'x, -y, z-1/2'
'-x+1/2, -y+1/2, -z'
'x+1/2, -y+1/2, z-1/2'

loop_
_atom_site_label
_atom_site_type_symbol
_atom_site_fract_x
_atom_site_fract_y
_atom_site_fract_z
_atom_site_U_iso_or_equiv
_atom_site_adp_type
_atom_site_occupancy
_atom_site_symmetry_multiplicity
_atom_site_calc_flag
_atom_site_refinement_flags
_atom_site_disorder_assembly
_atom_site_disorder_group
Ni1 Ni 0.251272(18) 0.22689(3) 0.85039(3) 0.04280(14) Uani 1 1 d . . .
Cl1 Cl 0.33614(5) 0.12631(7) 0.83718(8) 0.0710(3) Uani 1 1 d . . .
N1 N 0.21009(16) 0.12475(18) 0.7585(2) 0.0558(8) Uani 1 1 d . . .
C1 C 0.13244(17) 0.2230(2) 0.7812(3) 0.0601(9) Uani 1 1 d . . .
H1A H 0.1032 0.2412 0.7275 0.072 Uiso 1 1 calc R . .
H1B H 0.1154 0.2147 0.8548 0.072 Uiso 1 1 calc R . .
O1 O 0.23470(15) 0.03855(17) 0.7284(2) 0.0787(9) Uani 1 1 d . . .
H1 H 0.2691 0.0517 0.7545 0.118 Uiso 1 1 d . . .
Cl2 Cl 0.20976(4) 0.15970(5) 1.02014(6) 0.0462(2) Uani 1 1 d . . .
N2 N 0.28045(13) 0.2963(2) 0.7111(2) 0.0521(7) Uani 1 1 d . . .
O2 O 0.33687(13) 0.2983(2) 0.6817(2) 0.0790(8) Uani 1 1 d . . .
H2 H 0.3518 0.2552 0.7246 0.118 Uiso 1 1 d . . .
C2 C 0.1586(2) 0.1302(2) 0.7439(3) 0.0625(10) Uani 1 1 d . . .
N3 N 0.17502(12) 0.29898(17) 0.7880(2) 0.0440(6) Uani 1 1 d . . .
C3 C 0.1220(3) 0.0511(4) 0.6991(5) 0.111(2) Uani 1 1 d . . .
H3A H 0.1450 -0.0022 0.6791 0.166 Uiso 1 1 calc R . .
H3B H 0.1018 0.0728 0.6331 0.166 Uiso 1 1 calc R . .
H3C H 0.0960 0.0323 0.7563 0.166 Uiso 1 1 calc R . .
C4 C 0.18731(16) 0.3372(2) 0.6730(3) 0.0539(8) Uani 1 1 d . . .
H4A H 0.1679 0.2983 0.6171 0.065 Uiso 1 1 calc R . .
H4B H 0.1720 0.4010 0.6675 0.065 Uiso 1 1 calc R . .
C5 C 0.24731(17) 0.3408(2) 0.6440(3) 0.0521(8) Uani 1 1 d . . .
C6 C 0.2638(2) 0.3922(3) 0.5390(3) 0.0753(12) Uani 1 1 d . . .
H6A H 0.3038 0.3889 0.5307 0.113 Uiso 1 1 calc R . .
H6B H 0.2525 0.4576 0.5443 0.113 Uiso 1 1 calc R . .
H6C H 0.2458 0.3634 0.4744 0.113 Uiso 1 1 calc R . .
C7 C 0.15816(14) 0.3769(2) 0.8659(3) 0.0468(7) Uani 1 1 d . . .
H7A H 0.1881 0.4236 0.8677 0.056 Uiso 1 1 calc R . .
H7B H 0.1555 0.3505 0.9416 0.056 Uiso 1 1 calc R . .
C8 C 0.10366(15) 0.4287(3) 0.8392(3) 0.0564(9) Uani 1 1 d . . .
H8A H 0.0724 0.3852 0.8465 0.068 Uiso 1 1 calc R . .
H8B H 0.1041 0.4518 0.7616 0.068 Uiso 1 1 calc R . .
C9 C 0.09644(17) 0.5121(3) 0.9203(3) 0.0605(9) Uani 1 1 d . . .
H9A H 0.0921 0.4872 0.9965 0.073 Uiso 1 1 calc R . .
H9B H 0.1304 0.5499 0.9199 0.073 Uiso 1 1 calc R . .
C10 C 0.04722(18) 0.5763(3) 0.8933(4) 0.0684(10) Uani 1 1 d . . .
H10A H 0.0502 0.5986 0.8158 0.082 Uiso 1 1 calc R . .
H10B H 0.0128 0.5398 0.8987 0.082 Uiso 1 1 calc R . .
C11 C 0.0438(2) 0.6603(3) 0.9709(4) 0.0817(13) Uani 1 1 d . . .
H11A H 0.0796 0.6930 0.9712 0.098 Uiso 1 1 calc R . .
H11B H 0.0373 0.6379 1.0474 0.098 Uiso 1 1 calc R . .
C12 C -0.0019(2) 0.7310(4) 0.9388(6) 0.1056(18) Uani 1 1 d . . .
H12A H 0.0026 0.7478 0.8596 0.127 Uiso 1 1 calc R . .
H12B H -0.0378 0.6993 0.9455 0.127 Uiso 1 1 calc R . .
C13 C -0.0038(3) 0.8173(5) 1.0039(9) 0.167(3) Uani 1 1 d . . .
H13A H 0.0330 0.8468 1.0027 0.200 Uiso 1 1 calc R . .
H13B H -0.0118 0.8013 1.0821 0.200 Uiso 1 1 calc R . .
C14 C -0.0459(3) 0.8873(5) 0.9631(8) 0.167(3) Uani 1 1 d . . .
H14A H -0.0455 0.9417 1.0121 0.250 Uiso 1 1 calc R . .
H14B H -0.0825 0.8588 0.9634 0.250 Uiso 1 1 calc R . .
H14C H -0.0370 0.9066 0.8873 0.250 Uiso 1 1 calc R . .

loop_
_atom_site_aniso_label
_atom_site_aniso_U_11
_atom_site_aniso_U_22
_atom_site_aniso_U_33
_atom_site_aniso_U_23
_atom_site_aniso_U_13
_atom_site_aniso_U_12
Ni1 0.0663(3) 0.0349(2) 0.02734(19) -0.00004(15) 0.00244(16) 0.00658(18)
Cl1 0.0979(8) 0.0704(6) 0.0450(5) 0.0004(4) 0.0082(5) 0.0361(5)
N1 0.103(3) 0.0345(13) 0.0301(13) -0.0014(10) -0.0052(14) 0.0021(15)
C1 0.072(2) 0.052(2) 0.056(2) 0.0025(16) -0.0106(18) -0.0115(18)
O1 0.149(3) 0.0368(12) 0.0504(15) -0.0107(11) -0.0015(16) 0.0154(15)
Cl2 0.0670(5) 0.0389(4) 0.0326(3) 0.0014(3) 0.0015(3) -0.0023(3)
N2 0.0709(19) 0.0475(15) 0.0381(14) 0.0035(11) 0.0112(13) 0.0061(13)
O2 0.0773(19) 0.094(2) 0.0666(18) 0.0205(16) 0.0241(15) 0.0140(16)
C2 0.100(3) 0.0433(18) 0.0434(19) -0.0018(14) -0.010(2) -0.015(2)
N3 0.0626(17) 0.0363(12) 0.0331(12) 0.0024(10) -0.0006(11) 0.0002(11)
C3 0.151(5) 0.067(3) 0.114(4) -0.016(3) -0.037(4) -0.036(3)
C4 0.082(3) 0.0458(17) 0.0334(15) 0.0042(13) -0.0052(16) 0.0070(17)
C5 0.089(3) 0.0376(15) 0.0300(14) -0.0015(12) 0.0066(15) 0.0029(17)
C6 0.120(4) 0.063(2) 0.0423(19) 0.0160(17) 0.017(2) 0.011(2)
C7 0.060(2) 0.0424(16) 0.0376(16) 0.0004(13) 0.0010(14) 0.0047(14)
C8 0.059(2) 0.057(2) 0.054(2) 0.0028(16) -0.0010(16) 0.0044(17)
C9 0.068(2) 0.060(2) 0.054(2) 0.0060(17) 0.0030(17) 0.0183(18)
C10 0.070(3) 0.066(2) 0.070(3) 0.008(2) 0.003(2) 0.019(2)
C11 0.077(3) 0.076(3) 0.093(3) -0.001(2) 0.003(2) 0.021(2)
C12 0.098(4) 0.082(3) 0.137(5) 0.001(3) -0.006(3) 0.029(3)
C13 0.144(5) 0.095(3) 0.261(8) 0.010(4) -0.018(5) 0.040(3)
C14 0.144(5) 0.095(3) 0.261(8) 0.010(4) -0.018(5) 0.040(3)

loop_
_atom_type_symbol
_atom_type_description
_atom_type_scat_dispersion_real
_atom_type_scat_dispersion_imag
_atom_type_scat_source
C C 0.0033 0.0016 'International Tables Vol C Tables 4.2.6.8 and 6.1.1.4'
H H 0.0000 0.0000 'International Tables Vol C Tables 4.2.6.8 and 6.1.1.4'
N N 0.0061 0.0033 'International Tables Vol C Tables 4.2.6.8 and 6.1.1.4'
O O 0.0106 0.0060 'International Tables Vol C Tables 4.2.6.8 and 6.1.1.4'
Cl Cl 0.1484 0.1585 'International Tables Vol C Tables 4.2.6.8 and 6.1.1.4'
Ni Ni 0.3393 1.1124 'International Tables Vol C Tables 4.2.6.8 and 6.1.1.4'

loop_
_geom_angle_atom_site_label_1
_geom_angle_atom_site_label_2
_geom_angle_atom_site_label_3
_geom_angle
_geom_angle_site_symmetry_1
_geom_angle_site_symmetry_3
_geom_angle_publ_flag
N2 Ni1 N1 94.38(11) . . y
N2 Ni1 N3 78.44(11) . . y
N1 Ni1 N3 75.95(11) . . y
N2 Ni1 Cl2 93.49(9) . 7_557 y
N1 Ni1 Cl2 171.55(9) . 7_557 y
N3 Ni1 Cl2 102.66(7) . 7_557 y
N2 Ni1 Cl2 173.53(8) . . y
N1 Ni1 Cl2 87.98(8) . . y
N3 Ni1 Cl2 96.35(7) . . y
Cl2 Ni1 Cl2 83.87(3) 7_557 . y
N2 Ni1 Cl1 86.29(9) . . y
N1 Ni1 Cl1 87.29(10) . . y
N3 Ni1 Cl1 156.22(7) . . y
Cl2 Ni1 Cl1 96.31(4) 7_557 . y
Cl2 Ni1 Cl1 99.85(3) . . y
C2 N1 O1 115.9(3) . . y
C2 N1 Ni1 119.9(2) . . y
O1 N1 Ni1 123.0(3) . . y
N3 C1 C2 110.8(3) . . y
Ni1 Cl2 Ni1 96.13(3) 7_557 . y
C5 N2 O2 115.4(3) . . y
C5 N2 Ni1 121.3(3) . . y
O2 N2 Ni1 123.4(2) . . y
N1 C2 C3 124.8(4) . . y
N1 C2 C1 115.0(3) . . y
C3 C2 C1 120.1(4) . . y
C1 N3 C7 112.1(3) . . y
C1 N3 C4 110.8(3) . . y
C7 N3 C4 110.6(2) . . y
C1 N3 Ni1 104.5(2) . . y
C7 N3 Ni1 111.23(19) . . y
C4 N3 Ni1 107.4(2) . . y
C5 C4 N3 115.2(3) . . y
N2 C5 C4 115.7(3) . . y
N2 C5 C6 125.8(4) . . y
C4 C5 C6 118.4(3) . . y
N3 C7 C8 117.6(3) . . y
C7 C8 C9 110.0(3) . . y
C10 C9 C8 114.9(3) . . y
C11 C10 C9 113.0(4) . . y
C10 C11 C12 114.1(4) . . y
C13 C12 C11 116.5(5) . . y
C12 C13 C14 114.4(7) . . y

loop_
_geom_bond_atom_site_label_1
_geom_bond_atom_site_label_2
_geom_bond_distance
_geom_bond_site_symmetry_2
_geom_bond_publ_flag
Ni1 N2 2.040(3) . y
Ni1 N1 2.044(3) . y
Ni1 N3 2.201(3) . y
Ni1 Cl2 2.3882(8) 7_557 y
Ni1 Cl2 2.4346(8) . y
Ni1 Cl1 2.4763(10) . y
N1 C2 1.241(5) . y
N1 O1 1.395(4) . y
C1 N3 1.476(4) . y
C1 C2 1.514(5) . y
N2 C5 1.276(4) . y
N2 O2 1.394(4) . y
C2 C3 1.505(6) . y
N3 C7 1.488(4) . y
N3 C4 1.491(4) . y
C4 C5 1.476(5) . y
C5 C6 1.490(5) . y
C7 C8 1.520(5) . y
C8 C9 1.525(5) . y
C9 C10 1.512(5) . y
C10 C11 1.498(6) . y
C11 C12 1.519(6) . y
C12 C13 1.437(9) . y
C13 C14 1.483(9) . y
